data_4508140
loop_
_publ_author_name
'Lemmerer, Andreas'
'Adsmond, Daniel A.'
'Esterhuysen, Catharine'
'Bernstein, Joel'

_publ_section_title
;
 Polymorphic Co-crystals from Polymorphic Co-crystal Formers: Competition
 between Carboxylic Acid...Pyridine and Phenol...Pyridine Hydrogen Bonds
;
_journal_issue 9
_journal_name_full 'Crystal Growth &amp; Design'
_journal_page_first 3935
_journal_paper_doi 10.1021/cg4006357
_journal_volume 13
_journal_year 2013
_chemical_absolute_configuration unk
_chemical_formula_moiety '2(C6 H6 N2 O), C3 H4 O4'
_chemical_formula_sum 'C15 H16 N4 O6'
_chemical_formula_weight 348.32
_chemical_name_systematic
;
 (malonic acid).bis(nicotinamide) Form I
;
_space_group_IT_number 33
_symmetry_cell_setting orthorhombic
_symmetry_space_group_name_Hall 'P 2c -2n'
_symmetry_space_group_name_H-M 'P n a 21'
_atom_sites_solution_hydrogens geom
_atom_sites_solution_primary direct
_atom_sites_solution_secondary difmap
_audit_conform_dict_location ftp://ftp.iucr.org/pub/cif_core.dic
_audit_conform_dict_name cif_core.dic
_audit_conform_dict_version 2.3
_audit_creation_date 2009-03-04T11:11:57-00:00
_audit_creation_method 'WinGX routine CIF_UPDATE'
_cell_angle_alpha 90
_cell_angle_beta 90
_cell_angle_gamma 90
_cell_formula_units_Z 4
_cell_length_a 32.783(3)
_cell_length_b 4.0815(3)
_cell_length_c 12.4392(7)
_cell_measurement_reflns_used 3423
_cell_measurement_temperature 293(2)
_cell_measurement_theta_max 26.96
_cell_measurement_theta_min 2.98
_cell_volume 1664.4(2)
_computing_cell_refinement 'Bruker SAINT+, Bruker (1999)'
_computing_data_collection 'Bruker SMART, Bruker (1998)'
_computing_data_reduction 'Bruker SAINT+'
_computing_molecular_graphics
;
Ortep-3 for Windows (Farrugia, 1997) and DIAMOND (Brandenburg, 1999)
;
_computing_publication_material
;
WinGX publication routines (Farrugia, 1999) and PLATON (Spek, 2009)
;
_computing_structure_refinement 'SHELXL-97 (Sheldrick, 2008)'
_computing_structure_solution 'SHELXS-97 (Sheldrick, 2008)'
_diffrn_ambient_temperature 293(2)
_diffrn_measured_fraction_theta_full 0.998
_diffrn_measured_fraction_theta_max 0.998
_diffrn_measurement_device_type 'Bruker SMART 1K CCD area detector'
_diffrn_measurement_method '\w scans'
_diffrn_radiation_monochromator graphite
_diffrn_radiation_type MoK\a
_diffrn_radiation_wavelength 0.71073
_diffrn_reflns_av_R_equivalents 0.0234
_diffrn_reflns_av_unetI/netI 0.0193
_diffrn_reflns_limit_h_max 28
_diffrn_reflns_limit_h_min -39
_diffrn_reflns_limit_k_max 4
_diffrn_reflns_limit_k_min -4
_diffrn_reflns_limit_l_max 14
_diffrn_reflns_limit_l_min -15
_diffrn_reflns_number 8232
_diffrn_reflns_theta_full 25.5
_diffrn_reflns_theta_max 25.5
_diffrn_reflns_theta_min 2.06
_diffrn_standards_number 0
_exptl_absorpt_coefficient_mu 0.11
_exptl_absorpt_correction_T_max 0.98
_exptl_absorpt_correction_T_min 0.93
_exptl_absorpt_correction_type multi-scan
_exptl_absorpt_process_details 'SADABS (Sheldrick, 1996)'
_exptl_crystal_colour colourless
_exptl_crystal_density_diffrn 1.39
_exptl_crystal_density_method 'not measured'
_exptl_crystal_description plate
_exptl_crystal_F_000 728
_exptl_crystal_size_max 0.5
_exptl_crystal_size_mid 0.26
_exptl_crystal_size_min 0.24
_refine_diff_density_max 0.163
_refine_diff_density_min -0.198
_refine_diff_density_rms 0.048
_refine_ls_extinction_method none
_refine_ls_goodness_of_fit_ref 1.093
_refine_ls_hydrogen_treatment constr
_refine_ls_matrix_type full
_refine_ls_number_parameters 228
_refine_ls_number_reflns 1601
_refine_ls_number_restraints 1
_refine_ls_restrained_S_all 1.093
_refine_ls_R_factor_all 0.046
_refine_ls_R_factor_gt 0.0386
_refine_ls_shift/su_max 0
_refine_ls_shift/su_mean 0
_refine_ls_structure_factor_coef Fsqd
_refine_ls_weighting_details 'calc w=1/[\s^2^(Fo^2^)+(0.0724P)^2^+0.1511P] where P=(Fo^2^+2Fc^2^)/3'
_refine_ls_weighting_scheme calc
_refine_ls_wR_factor_gt 0.1055
_refine_ls_wR_factor_ref 0.1107
_reflns_number_gt 1386
_reflns_number_total 1601
_reflns_threshold_expression >2sigma(I)
_cod_data_source_file cg4006357_si_002.cif
_cod_data_source_block 5(I)
_cod_depositor_comments
;
The following automatic conversions were performed:

'_symmetry_cell_setting' value 'Orthorhombic' changed to
'orthorhombic' according to
/home/saulius/struct/CIF-dictionaries/cif_core.dic dictionary named
'cif_core.dic' version 2.4.2 from 2011-04-26.

Automatic conversion script
Id: cif_fix_values 1891 2012-01-12 08:04:46Z andrius 
;
_cod_original_sg_symbol_H-M Pna2(1)
_cod_database_code 4508140

loop_
_symmetry_equiv_pos_as_xyz
'x, y, z'
'-x, -y, z+1/2'
'x+1/2, -y+1/2, z'
'-x+1/2, y+1/2, z+1/2'

loop_
_atom_site_label
_atom_site_type_symbol
_atom_site_fract_x
_atom_site_fract_y
_atom_site_fract_z
_atom_site_U_iso_or_equiv
_atom_site_adp_type
_atom_site_occupancy
_atom_site_symmetry_multiplicity
_atom_site_calc_flag
_atom_site_refinement_flags
C1 C 0.40291(9) 0.8679(8) 0.5276(2) 0.0434(7) Uani 1 1 d .
C2 C 0.37617(11) 1.0886(7) 0.4591(3) 0.0514(7) Uani 1 1 d .
H2A H 0.3592 1.222 0.5055 0.062 Uiso 1 1 calc R
H2B H 0.3933 1.2343 0.4172 0.062 Uiso 1 1 calc R
C3 C 0.34954(9) 0.8923(7) 0.3847(3) 0.0425(7) Uani 1 1 d .
O1 O 0.43520(6) 0.7677(6) 0.47568(19) 0.0543(6) Uani 1 1 d .
H1 H 0.4494 0.6567 0.5158 0.081 Uiso 1 1 calc R
O2 O 0.39488(8) 0.7899(7) 0.6179(2) 0.0715(8) Uani 1 1 d .
O3 O 0.31972(7) 0.7465(7) 0.43278(19) 0.0567(6) Uani 1 1 d .
H3 H 0.3063 0.6435 0.3886 0.085 Uiso 1 1 calc R
O4 O 0.35630(8) 0.8712(8) 0.28932(19) 0.0732(8) Uani 1 1 d .
C5 C 0.54608(9) 0.1036(7) 0.5955(2) 0.0431(7) Uani 1 1 d .
C6 C 0.51540(10) 0.2677(8) 0.5414(3) 0.0462(8) Uani 1 1 d .
H6 H 0.5174 0.2854 0.467 0.055 Uiso 1 1 calc R
C7 C 0.47946(10) 0.3698(9) 0.6958(3) 0.0540(8) Uani 1 1 d .
H7 H 0.4566 0.457 0.7298 0.065 Uiso 1 1 calc R
C8 C 0.50859(11) 0.2109(10) 0.7568(3) 0.0571(9) Uani 1 1 d .
H8 H 0.5054 0.1922 0.8308 0.068 Uiso 1 1 calc R
C9 C 0.54224(10) 0.0807(9) 0.7070(3) 0.0513(8) Uani 1 1 d .
H9 H 0.5624 -0.0222 0.7473 0.062 Uiso 1 1 calc R
C10 C 0.57954(10) -0.0510(8) 0.5311(3) 0.0489(7) Uani 1 1 d .
N1 N 0.61510(9) -0.0964(9) 0.5792(2) 0.0665(9) Uani 1 1 d .
H1S H 0.6349 -0.1858 0.5448 0.1 Uiso 1 1 calc R
H1A H 0.6184 -0.0365 0.645 0.1 Uiso 1 1 calc R
N2 N 0.48318(8) 0.4019(7) 0.5894(2) 0.0510(7) Uani 1 1 d .
O5 O 0.57290(7) -0.1312(7) 0.43723(19) 0.0662(7) Uani 1 1 d .
C12 C 0.20597(9) 0.1644(8) 0.2988(2) 0.0409(7) Uani 1 1 d .
C13 C 0.23799(10) 0.3012(8) 0.3551(3) 0.0450(7) Uani 1 1 d .
H13 H 0.2369 0.2982 0.4298 0.054 Uiso 1 1 calc R
C14 C 0.27240(10) 0.4382(9) 0.2006(3) 0.0515(8) Uani 1 1 d .
H14 H 0.2952 0.528 0.1672 0.062 Uiso 1 1 calc R
C15 C 0.24175(11) 0.3104(9) 0.1384(3) 0.0557(9) Uani 1 1 d .
H15 H 0.2438 0.314 0.0639 0.067 Uiso 1 1 calc R
C16 C 0.20779(10) 0.1761(8) 0.1875(2) 0.0523(8) Uani 1 1 d .
H16 H 0.1864 0.0945 0.1462 0.063 Uiso 1 1 calc R
C17 C 0.17247(10) 0.0034(9) 0.3625(2) 0.0486(7) Uani 1 1 d .
N3 N 0.13657(8) -0.0246(9) 0.3153(2) 0.0682(9) Uani 1 1 d .
H3S H 0.1168 -0.1195 0.3482 0.102 Uiso 1 1 calc R
H3A H 0.133 0.0519 0.2515 0.102 Uiso 1 1 calc R
N4 N 0.27041(7) 0.4372(7) 0.3085(2) 0.0477(7) Uani 1 1 d .
O6 O 0.18032(7) -0.0986(7) 0.45312(19) 0.0654(7) Uani 1 1 d .

loop_
_atom_site_aniso_label
_atom_site_aniso_U_11
_atom_site_aniso_U_22
_atom_site_aniso_U_33
_atom_site_aniso_U_23
_atom_site_aniso_U_13
_atom_site_aniso_U_12
C1 0.0380(16) 0.0462(17) 0.0461(18) -0.0059(14) -0.0004(13) -0.0105(13)
C2 0.0455(15) 0.0438(16) 0.065(2) -0.0019(17) 0.0013(14) -0.0007(14)
C3 0.0351(15) 0.0466(17) 0.0459(18) 0.0113(13) -0.0001(13) 0.0043(13)
O1 0.0419(12) 0.0739(16) 0.0471(12) 0.0021(11) 0.0040(10) 0.0089(10)
O2 0.0607(16) 0.104(2) 0.0495(14) 0.0124(14) 0.0133(12) 0.0079(15)
O3 0.0514(13) 0.0778(16) 0.0410(12) 0.0040(11) -0.0018(11) -0.0167(12)
O4 0.0651(17) 0.110(2) 0.0448(14) 0.0072(13) 0.0099(12) -0.0247(16)
C5 0.0345(16) 0.0532(18) 0.0416(17) -0.0080(14) -0.0030(13) -0.0029(13)
C6 0.0428(17) 0.0537(19) 0.0421(17) -0.0042(14) -0.0010(15) -0.0009(14)
C7 0.0390(17) 0.067(2) 0.056(2) -0.0093(16) 0.0041(15) 0.0024(15)
C8 0.0512(19) 0.077(2) 0.0426(18) -0.0046(17) 0.0052(17) 0.0017(17)
C9 0.0458(18) 0.066(2) 0.0426(17) 0.0007(15) -0.0062(14) 0.0047(15)
C10 0.0420(16) 0.0598(19) 0.0448(17) -0.0069(15) -0.0016(14) 0.0027(14)
N1 0.0409(14) 0.107(2) 0.0515(16) -0.0285(17) -0.0093(12) 0.0199(16)
N2 0.0418(14) 0.0588(17) 0.0524(16) -0.0067(13) -0.0065(12) 0.0027(12)
O5 0.0504(13) 0.104(2) 0.0441(13) -0.0233(14) -0.0055(11) 0.0146(13)
C12 0.0374(15) 0.0477(17) 0.0375(15) 0.0063(12) -0.0017(12) -0.0008(13)
C13 0.0380(17) 0.0598(19) 0.0373(15) 0.0051(14) -0.0044(14) -0.0003(14)
C14 0.0361(15) 0.068(2) 0.0504(19) 0.0077(16) 0.0024(14) -0.0025(14)
C15 0.055(2) 0.074(2) 0.0383(16) 0.0030(16) 0.0011(17) -0.0084(18)
C16 0.0498(19) 0.066(2) 0.0410(17) 0.0008(15) -0.0071(15) -0.0099(16)
C17 0.0424(17) 0.0610(17) 0.0424(16) 0.0083(14) -0.0037(13) -0.0045(15)
N3 0.0426(14) 0.110(2) 0.0519(16) 0.0295(18) -0.0085(13) -0.0186(15)
N4 0.0314(12) 0.0624(18) 0.0494(15) 0.0063(13) -0.0027(11) -0.0053(12)
O6 0.0510(13) 0.096(2) 0.0486(15) 0.0256(14) -0.0059(11) -0.0155(12)

loop_
_atom_type_symbol
_atom_type_description
_atom_type_scat_dispersion_real
_atom_type_scat_dispersion_imag
_atom_type_scat_source
C C 0.0033 0 'International Tables Vol C Tables 4.2.6.8 and 6.1.1.4'
H H 0 0 'International Tables Vol C Tables 4.2.6.8 and 6.1.1.4'
N N 0.0061 0 'International Tables Vol C Tables 4.2.6.8 and 6.1.1.4'
O O 0.0106 0 'International Tables Vol C Tables 4.2.6.8 and 6.1.1.4'

loop_
_exptl_crystal_face_index_h
_exptl_crystal_face_index_k
_exptl_crystal_face_index_l
_exptl_crystal_face_perp_dist
3 0 -1 0.12
-8 0 3 0.12
-6 0 -1 0.18
6 0 1 0.18
1 -1 0 0.3
-1 1 0 0.2

loop_
_geom_angle_atom_site_label_1
_geom_angle_atom_site_label_2
_geom_angle_atom_site_label_3
_geom_angle
O2 C1 O1 124.0(3)
O2 C1 C2 123.9(3)
O1 C1 C2 112.1(3)
C3 C2 C1 111.4(2)
C3 C2 H2A 109.4
C1 C2 H2A 109.4
C3 C2 H2B 109.4
C1 C2 H2B 109.4
H2A C2 H2B 108
O4 C3 O3 124.0(3)
O4 C3 C2 122.4(3)
O3 C3 C2 113.6(3)
C1 O1 H1 109.5
C3 O3 H3 109.5
C6 C5 C9 116.8(3)
C6 C5 C10 118.4(3)
C9 C5 C10 124.7(3)
N2 C6 C5 123.9(3)
N2 C6 H6 118.1
C5 C6 H6 118.1
N2 C7 C8 121.8(3)
N2 C7 H7 119.1
C8 C7 H7 119.1
C9 C8 C7 119.3(3)
C9 C8 H8 120.3
C7 C8 H8 120.3
C8 C9 C5 119.7(3)
C8 C9 H9 120.2
C5 C9 H9 120.2
O5 C10 N1 123.2(3)
O5 C10 C5 119.3(3)
N1 C10 C5 117.5(3)
C10 N1 H1S 120
C10 N1 H1A 120
H1A N1 H1S 120
C6 N2 C7 118.5(3)
C13 C12 C16 117.4(3)
C13 C12 C17 117.6(3)
C16 C12 C17 124.9(3)
N4 C13 C12 123.6(3)
N4 C13 H13 118.2
C12 C13 H13 118.2
N4 C14 C15 121.8(3)
N4 C14 H14 119.1
C15 C14 H14 119.1
C14 C15 C16 119.5(3)
C14 C15 H15 120.3
C16 C15 H15 120.3
C15 C16 C12 119.3(3)
C15 C16 H16 120.4
C12 C16 H16 120.4
O6 C17 N3 124.4(3)
O6 C17 C12 118.6(3)
N3 C17 C12 117.0(3)
C17 N3 H3S 120
C17 N3 H3A 120
H3A N3 H3S 120
C13 N4 C14 118.4(3)

loop_
_geom_bond_atom_site_label_1
_geom_bond_atom_site_label_2
_geom_bond_distance
C1 O2 1.196(4)
C1 O1 1.306(4)
C1 C2 1.519(5)
C2 C3 1.504(4)
C2 H2A 0.97
C2 H2B 0.97
C3 O4 1.210(4)
C3 O3 1.291(4)
O1 H1 0.82
O3 H3 0.82
C5 C6 1.384(5)
C5 C9 1.395(4)
C5 C10 1.498(4)
C6 N2 1.331(4)
C6 H6 0.93
C7 N2 1.336(4)
C7 C8 1.381(5)
C7 H7 0.93
C8 C9 1.372(5)
C8 H8 0.93
C9 H9 0.93
C10 O5 1.232(4)
C10 N1 1.324(4)
N1 H1S 0.86
N1 H1A 0.86
C12 C13 1.380(5)
C12 C16 1.387(4)
C12 C17 1.505(4)
C13 N4 1.332(4)
C13 H13 0.93
C14 N4 1.343(4)
C14 C15 1.371(5)
C14 H14 0.93
C15 C16 1.383(5)
C15 H15 0.93
C16 H16 0.93
C17 O6 1.229(4)
C17 N3 1.320(4)
N3 H3S 0.86
N3 H3A 0.86

loop_
_geom_hbond_atom_site_label_D
_geom_hbond_atom_site_label_H
_geom_hbond_atom_site_label_A
_geom_hbond_distance_DH
_geom_hbond_distance_HA
_geom_hbond_distance_DA
_geom_hbond_angle_DHA
_geom_hbond_site_symmetry_A
O1 H1 N2 0.82 1.77 2.590(4) 174 .
O3 H3 N4 0.82 1.76 2.569(4) 170 .
N1 H1S O6 0.86 2.07 2.929(4) 176 3_545
N1 H1A O4 0.86 2.09 2.925(4) 163 2_665
N3 H3S O5 0.86 2.08 2.938(4) 175 3_445
N3 H3A O2 0.86 2.13 2.956(4) 161 4_544

loop_
_geom_torsion_atom_site_label_1
_geom_torsion_atom_site_label_2
_geom_torsion_atom_site_label_3
_geom_torsion_atom_site_label_4
_geom_torsion
O2 C1 C2 C3 -97.8(4)
O1 C1 C2 C3 80.8(3)
C1 C2 C3 O4 -105.3(4)
C1 C2 C3 O3 73.5(4)
C9 C5 C6 N2 0.0(5)
C10 C5 C6 N2 176.9(3)
N2 C7 C8 C9 -0.3(6)
C7 C8 C9 C5 -1.6(5)
C6 C5 C9 C8 1.7(5)
C10 C5 C9 C8 -174.9(3)
C6 C5 C10 O5 -25.2(5)
C9 C5 C10 O5 151.4(4)
C6 C5 C10 N1 155.3(3)
C9 C5 C10 N1 -28.2(5)
C5 C6 N2 C7 -1.8(5)
C8 C7 N2 C6 1.9(5)
C16 C12 C13 N4 -1.1(5)
C17 C12 C13 N4 176.8(3)
N4 C14 C15 C16 -0.1(6)
C14 C15 C16 C12 -1.9(5)
C13 C12 C16 C15 2.5(5)
C17 C12 C16 C15 -175.2(3)
C13 C12 C17 O6 -24.1(5)
C16 C12 C17 O6 153.6(4)
C13 C12 C17 N3 157.3(3)
C16 C12 C17 N3 -25.0(5)
C12 C13 N4 C14 -0.9(5)
C15 C14 N4 C13 1.5(6)
